data_4134266
loop_
_publ_author_name
'Gao, Jianhong'
'Rao, Peirong'
'Xu, Kaixiang'
'Wang, Shuaifeng'
'Wu, Yufei'
'Ding, Hanfeng'

_publ_section_title
;
 Total Synthesis of (-)-Rhodomollanol A.
;
_journal_name_full 'Journal of the American Chemical Society'
_journal_paper_doi 10.1021/jacs.0c00308
_journal_year 2020
_chemical_formula_moiety 'C21 H26 O5'
_chemical_formula_sum 'C21 H26 O5'
_chemical_formula_weight 358.42
_space_group_crystal_system monoclinic
_space_group_IT_number 14
_space_group_name_Hall '-P 2ybc'
_space_group_name_H-M_alt 'P 1 21/c 1'
_atom_sites_solution_hydrogens geom
_audit_creation_date 2019-12-19
_audit_creation_method
;
Olex2 1.2
(compiled 2018.05.29 svn.r3508 for OlexSys, GUI svn.r5506)
;
_cell_angle_alpha 90
_cell_angle_beta 93.2010(10)
_cell_angle_gamma 90
_cell_formula_units_Z 4
_cell_length_a 11.1451(4)
_cell_length_b 23.6819(6)
_cell_length_c 6.6400(2)
_cell_measurement_reflns_used 8484
_cell_measurement_temperature 170(2)
_cell_measurement_theta_max 33.07
_cell_measurement_theta_min 2.51
_cell_volume 1749.81(9)
_computing_cell_refinement 'SAINT V8.38A (?, 2016)'
_computing_data_reduction 'SAINT V8.38A (?, 2016)'
_computing_molecular_graphics 'Olex2 (Dolomanov et al., 2009)'
_computing_publication_material 'Olex2 (Dolomanov et al., 2009)'
_computing_structure_refinement 'ShelXL (Sheldrick, 2015)'
_computing_structure_solution 'SHELXT 2014/5 (Sheldrick, 2014)'
_diffrn_ambient_temperature 170.0
_diffrn_measured_fraction_theta_full 0.999
_diffrn_measured_fraction_theta_max 0.998
_diffrn_measurement_device_type 'Bruker APEX-II CCD'
_diffrn_measurement_method '\f and \w scans'
_diffrn_radiation_type MoK\a
_diffrn_radiation_wavelength 0.71073
_diffrn_reflns_av_R_equivalents 0.0454
_diffrn_reflns_av_unetI/netI 0.0410
_diffrn_reflns_Laue_measured_fraction_full 0.999
_diffrn_reflns_Laue_measured_fraction_max 0.998
_diffrn_reflns_limit_h_max 14
_diffrn_reflns_limit_h_min -14
_diffrn_reflns_limit_k_max 30
_diffrn_reflns_limit_k_min -30
_diffrn_reflns_limit_l_max 8
_diffrn_reflns_limit_l_min -8
_diffrn_reflns_number 17943
_diffrn_reflns_point_group_measured_fraction_full 0.999
_diffrn_reflns_point_group_measured_fraction_max 0.998
_diffrn_reflns_theta_full 25.242
_diffrn_reflns_theta_max 27.480
_diffrn_reflns_theta_min 2.512
_diffrn_standards_number 0
_exptl_absorpt_coefficient_mu 0.096
_exptl_absorpt_correction_T_max 0.7466
_exptl_absorpt_correction_T_min 0.6057
_exptl_absorpt_correction_type multi-scan
_exptl_absorpt_process_details
;
SADABS-2016/2 (Bruker,2016/2) was used for absorption correction.
wR2(int) was 0.1704 before and 0.0647 after correction.
The Ratio of minimum to maximum transmission is 0.8113.
The \l/2 correction factor is Not present.
;
_exptl_crystal_colour colourless
_exptl_crystal_colour_primary colourless
_exptl_crystal_density_diffrn 1.361
_exptl_crystal_description plate
_exptl_crystal_F_000 768
_exptl_crystal_size_max 0.39
_exptl_crystal_size_mid 0.23
_exptl_crystal_size_min 0.07
_refine_diff_density_max 0.577
_refine_diff_density_min -0.390
_refine_diff_density_rms 0.132
_refine_ls_extinction_method none
_refine_ls_goodness_of_fit_ref 1.092
_refine_ls_hydrogen_treatment constr
_refine_ls_matrix_type full
_refine_ls_number_parameters 238
_refine_ls_number_reflns 4014
_refine_ls_number_restraints 0
_refine_ls_restrained_S_all 1.092
_refine_ls_R_factor_all 0.0627
_refine_ls_R_factor_gt 0.0552
_refine_ls_shift/su_max 0.001
_refine_ls_shift/su_mean 0.000
_refine_ls_structure_factor_coef Fsqd
_refine_ls_weighting_details 'w=1/[\s^2^(Fo^2^)+(0.0668P)^2^+0.7596P] where P=(Fo^2^+2Fc^2^)/3'
_refine_ls_weighting_scheme calc
_refine_ls_wR_factor_gt 0.1320
_refine_ls_wR_factor_ref 0.1388
_reflns_Friedel_coverage 0.000
_reflns_number_gt 3440
_reflns_number_total 4014
_reflns_threshold_expression 'I > 2\s(I)'
_cod_data_source_file ja0c00308_si_003.cif
_cod_data_source_block 191217_gjh_spirocycle
_cod_database_code 4134266
_shelx_shelxl_version_number 2016/6
_shelx_space_group_comment
;
The symmetry employed for this shelxl refinement is uniquely defined
by the following loop, which should always be used as a source of
symmetry information in preference to the above space-group names.
They are only intended as comments.
;
_shelx_estimated_absorpt_t_max 0.993
_shelx_estimated_absorpt_t_min 0.963
_olex2_refinement_description
;
1. Fixed Uiso
 At 1.2 times of:
  All C(H) groups, All C(H,H) groups
 At 1.5 times of:
  All C(H,H,H) groups
2.a Ternary CH refined with riding coordinates:
 C4(H4), C9(H9), C11(H11), C14(H14), C16(H16)
2.b Secondary CH2 refined with riding coordinates:
 C6(H6A,H6B), C7(H7A,H7B), C12(H12A,H12B), C17(H17A,H17B), C18(H18A,H18B)
2.c Aromatic/amide H refined with riding coordinates:
 C1(H1), C2(H2)
2.d Idealised Me refined as rotating group:
 C19(H19A,H19B,H19C), C20(H20A,H20B,H20C), C21(H21A,H21B,H21C)
;
_olex2_submission_special_instructions 'No special instructions were received'

loop_
_space_group_symop_operation_xyz
'x, y, z'
'-x, y+1/2, -z+1/2'
'-x, -y, -z'
'x, -y-1/2, z-1/2'

loop_
_atom_site_label
_atom_site_type_symbol
_atom_site_fract_x
_atom_site_fract_y
_atom_site_fract_z
_atom_site_U_iso_or_equiv
_atom_site_adp_type
_atom_site_occupancy
_atom_site_site_symmetry_order
_atom_site_calc_flag
_atom_site_refinement_flags_posn
_atom_site_refinement_flags_adp
_atom_site_refinement_flags_occupancy
_atom_site_disorder_assembly
_atom_site_disorder_group
O1 O 0.74380(11) 0.68202(5) 0.9505(2) 0.0369(3) Uani 1 1 d . . . . .
O2 O 0.32702(10) 0.60268(5) 0.91911(15) 0.0258(3) Uani 1 1 d . . . . .
O3 O 0.08755(11) 0.50517(5) 0.74044(19) 0.0317(3) Uani 1 1 d . . . . .
O4 O 0.10049(10) 0.67413(5) 0.31633(17) 0.0296(3) Uani 1 1 d . . . . .
O5 O -0.04871(10) 0.67102(5) 0.53377(18) 0.0304(3) Uani 1 1 d . . . . .
C1 C 0.53445(14) 0.66954(6) 0.5515(2) 0.0250(3) Uani 1 1 d . . . . .
H1 H 0.496615 0.680562 0.425874 0.030 Uiso 1 1 calc R . . . .
C2 C 0.63458(15) 0.69387(7) 0.6301(3) 0.0289(3) Uani 1 1 d . . . . .
H2 H 0.675770 0.724417 0.571968 0.035 Uiso 1 1 calc R . . . .
C3 C 0.67057(14) 0.66566(7) 0.8210(3) 0.0269(3) Uani 1 1 d . . . . .
C4 C 0.59859(14) 0.61099(6) 0.8259(2) 0.0250(3) Uani 1 1 d . . . . .
H4 H 0.647132 0.582640 0.753994 0.030 Uiso 1 1 calc R . . . .
C5 C 0.48652(13) 0.62271(6) 0.6808(2) 0.0206(3) Uani 1 1 d . . . . .
C6 C 0.45513(13) 0.56885(6) 0.5532(2) 0.0227(3) Uani 1 1 d . . . . .
H6A H 0.515594 0.565136 0.450269 0.027 Uiso 1 1 calc R . . . .
H6B H 0.464431 0.535690 0.643485 0.027 Uiso 1 1 calc R . . . .
C7 C 0.32890(13) 0.56561(6) 0.4436(2) 0.0234(3) Uani 1 1 d . . . . .
H7A H 0.327601 0.587620 0.316745 0.028 Uiso 1 1 calc R . . . .
H7B H 0.308572 0.525900 0.409985 0.028 Uiso 1 1 calc R . . . .
C8 C 0.23803(13) 0.58981(6) 0.5839(2) 0.0199(3) Uani 1 1 d . . . . .
C9 C 0.25801(14) 0.56320(6) 0.7970(2) 0.0231(3) Uani 1 1 d . . . . .
H9 H 0.304163 0.527192 0.786809 0.028 Uiso 1 1 calc R . . . .
C10 C 0.37330(13) 0.64531(6) 0.7879(2) 0.0210(3) Uani 1 1 d . . . . .
C11 C 0.27384(13) 0.65209(6) 0.6243(2) 0.0200(3) Uani 1 1 d . . . . .
H11 H 0.307438 0.668656 0.500837 0.024 Uiso 1 1 calc R . . . .
C12 C 0.15776(14) 0.68215(6) 0.6685(2) 0.0248(3) Uani 1 1 d . . . . .
H12A H 0.133937 0.674463 0.807315 0.030 Uiso 1 1 calc R . . . .
H12B H 0.163976 0.723437 0.648208 0.030 Uiso 1 1 calc R . . . .
C13 C 0.07170(13) 0.65512(6) 0.5116(2) 0.0236(3) Uani 1 1 d . . . . .
C14 C 0.09958(13) 0.59054(6) 0.5296(2) 0.0224(3) Uani 1 1 d . . . . .
H14 H 0.078921 0.570246 0.400270 0.027 Uiso 1 1 calc R . . . .
C15 C 0.04204(14) 0.56251(6) 0.7076(2) 0.0262(3) Uani 1 1 d . . . . .
C16 C 0.13506(15) 0.55056(6) 0.8677(2) 0.0268(3) Uani 1 1 d . . . . .
H16 H 0.117571 0.552938 1.013502 0.032 Uiso 1 1 calc R . . . .
C17 C -0.00884(15) 0.67232(8) 0.1941(3) 0.0345(4) Uani 1 1 d . . . . .
H17A H -0.017833 0.635634 0.123380 0.041 Uiso 1 1 calc R . . . .
H17B H -0.011546 0.703047 0.092847 0.041 Uiso 1 1 calc R . . . .
C18 C -0.10494(18) 0.67995(12) 0.3407(3) 0.0526(6) Uani 1 1 d . . . . .
H18A H -0.138985 0.718513 0.330215 0.063 Uiso 1 1 calc R . . . .
H18B H -0.170549 0.652319 0.313769 0.063 Uiso 1 1 calc R . . . .
C19 C 0.58577(17) 0.58649(8) 1.0350(3) 0.0362(4) Uani 1 1 d . . . . .
H19A H 0.544510 0.549991 1.023514 0.054 Uiso 1 1 calc GR . . . .
H19B H 0.538905 0.612444 1.114560 0.054 Uiso 1 1 calc GR . . . .
H19C H 0.665610 0.581226 1.101873 0.054 Uiso 1 1 calc GR . . . .
C20 C 0.39675(15) 0.69782(7) 0.9158(3) 0.0291(3) Uani 1 1 d . . . . .
H20A H 0.410659 0.730112 0.827745 0.044 Uiso 1 1 calc GR . . . .
H20B H 0.467786 0.691771 1.006948 0.044 Uiso 1 1 calc GR . . . .
H20C H 0.326941 0.705431 0.994986 0.044 Uiso 1 1 calc GR . . . .
C21 C -0.08911(15) 0.56772(8) 0.7437(3) 0.0344(4) Uani 1 1 d . . . . .
H21A H -0.108270 0.607240 0.771570 0.052 Uiso 1 1 calc GR . . . .
H21B H -0.108039 0.544310 0.859415 0.052 Uiso 1 1 calc GR . . . .
H21C H -0.136738 0.554999 0.623656 0.052 Uiso 1 1 calc GR . . . .

loop_
_atom_site_aniso_label
_atom_site_aniso_U_11
_atom_site_aniso_U_22
_atom_site_aniso_U_33
_atom_site_aniso_U_23
_atom_site_aniso_U_13
_atom_site_aniso_U_12
O1 0.0258(6) 0.0375(7) 0.0460(7) -0.0090(5) -0.0104(5) -0.0012(5)
O2 0.0261(6) 0.0303(6) 0.0206(5) 0.0020(4) -0.0020(4) -0.0048(4)
O3 0.0312(6) 0.0222(5) 0.0415(7) 0.0016(5) -0.0005(5) -0.0043(4)
O4 0.0200(5) 0.0386(6) 0.0297(6) 0.0094(5) -0.0019(4) 0.0020(4)
O5 0.0178(5) 0.0398(6) 0.0336(6) 0.0049(5) 0.0000(5) 0.0071(4)
C1 0.0238(7) 0.0239(7) 0.0272(7) 0.0022(6) 0.0008(6) 0.0029(6)
C2 0.0244(8) 0.0251(7) 0.0373(9) 0.0016(6) 0.0019(6) -0.0023(6)
C3 0.0188(7) 0.0265(7) 0.0350(8) -0.0054(6) -0.0017(6) 0.0029(6)
C4 0.0208(7) 0.0233(7) 0.0302(8) 0.0001(6) -0.0059(6) 0.0027(5)
C5 0.0194(7) 0.0196(6) 0.0223(7) -0.0002(5) -0.0025(5) 0.0014(5)
C6 0.0207(7) 0.0207(7) 0.0266(7) -0.0039(5) 0.0003(6) 0.0024(5)
C7 0.0228(7) 0.0223(7) 0.0249(7) -0.0047(5) -0.0009(6) 0.0002(5)
C8 0.0187(7) 0.0194(6) 0.0214(7) -0.0008(5) -0.0012(5) 0.0003(5)
C9 0.0234(7) 0.0209(7) 0.0247(7) 0.0014(5) -0.0017(6) -0.0007(5)
C10 0.0204(7) 0.0200(6) 0.0222(7) -0.0005(5) -0.0015(5) 0.0006(5)
C11 0.0186(7) 0.0186(6) 0.0227(7) -0.0005(5) -0.0009(5) 0.0005(5)
C12 0.0223(7) 0.0211(7) 0.0307(8) -0.0025(6) -0.0006(6) 0.0032(5)
C13 0.0167(7) 0.0274(7) 0.0267(7) 0.0028(6) 0.0006(6) 0.0026(5)
C14 0.0186(7) 0.0243(7) 0.0242(7) -0.0023(5) -0.0008(5) -0.0005(5)
C15 0.0243(8) 0.0221(7) 0.0322(8) -0.0001(6) 0.0016(6) -0.0025(5)
C16 0.0285(8) 0.0240(7) 0.0280(8) 0.0028(6) 0.0020(6) -0.0036(6)
C17 0.0252(8) 0.0458(10) 0.0316(9) 0.0033(7) -0.0072(7) 0.0018(7)
C18 0.0260(9) 0.0974(18) 0.0335(10) -0.0015(10) -0.0063(8) 0.0126(10)
C19 0.0355(9) 0.0365(9) 0.0351(9) 0.0091(7) -0.0115(7) -0.0005(7)
C20 0.0270(8) 0.0278(8) 0.0318(8) -0.0099(6) -0.0032(6) 0.0010(6)
C21 0.0242(8) 0.0352(9) 0.0445(10) 0.0030(7) 0.0068(7) -0.0053(6)

loop_
_atom_type_symbol
_atom_type_description
_atom_type_scat_dispersion_real
_atom_type_scat_dispersion_imag
_atom_type_scat_source
C C 0.0033 0.0016 'International Tables Vol C Tables 4.2.6.8 and 6.1.1.4'
H H 0.0000 0.0000 'International Tables Vol C Tables 4.2.6.8 and 6.1.1.4'
O O 0.0106 0.0060 'International Tables Vol C Tables 4.2.6.8 and 6.1.1.4'

loop_
_geom_angle_atom_site_label_1
_geom_angle_atom_site_label_2
_geom_angle_atom_site_label_3
_geom_angle
_geom_angle_site_symmetry_1
_geom_angle_site_symmetry_3
_geom_angle_publ_flag
C9 O2 C10 108.21(10) . . ?
C16 O3 C15 60.68(10) . . ?
C13 O4 C17 106.23(12) . . ?
C13 O5 C18 108.81(13) . . ?
C2 C1 H1 123.0 . . ?
C2 C1 C5 114.02(14) . . ?
C5 C1 H1 123.0 . . ?
C1 C2 H2 125.6 . . ?
C1 C2 C3 108.82(14) . . ?
C3 C2 H2 125.6 . . ?
O1 C3 C2 127.28(16) . . ?
O1 C3 C4 126.11(15) . . ?
C2 C3 C4 106.60(13) . . ?
C3 C4 H4 105.1 . . ?
C3 C4 C5 103.90(12) . . ?
C5 C4 H4 105.1 . . ?
C19 C4 C3 114.84(13) . . ?
C19 C4 H4 105.1 . . ?
C19 C4 C5 121.32(13) . . ?
C1 C5 C4 100.63(12) . . ?
C1 C5 C6 111.44(12) . . ?
C1 C5 C10 108.85(11) . . ?
C4 C5 C6 109.73(11) . . ?
C4 C5 C10 114.55(12) . . ?
C6 C5 C10 111.21(12) . . ?
C5 C6 H6A 107.9 . . ?
C5 C6 H6B 107.9 . . ?
H6A C6 H6B 107.2 . . ?
C7 C6 C5 117.75(12) . . ?
C7 C6 H6A 107.9 . . ?
C7 C6 H6B 107.9 . . ?
C6 C7 H7A 110.1 . . ?
C6 C7 H7B 110.1 . . ?
H7A C7 H7B 108.4 . . ?
C8 C7 C6 108.13(11) . . ?
C8 C7 H7A 110.1 . . ?
C8 C7 H7B 110.1 . . ?
C7 C8 C9 109.72(12) . . ?
C7 C8 C11 106.87(11) . . ?
C7 C8 C14 122.91(12) . . ?
C9 C8 C14 107.67(12) . . ?
C11 C8 C9 101.91(11) . . ?
C11 C8 C14 105.71(11) . . ?
O2 C9 C8 107.21(11) . . ?
O2 C9 H9 109.4 . . ?
O2 C9 C16 115.01(13) . . ?
C8 C9 H9 109.4 . . ?
C16 C9 C8 106.16(12) . . ?
C16 C9 H9 109.4 . . ?
O2 C10 C5 110.85(11) . . ?
O2 C10 C11 103.55(11) . . ?
O2 C10 C20 106.88(12) . . ?
C11 C10 C5 106.50(11) . . ?
C11 C10 C20 114.17(12) . . ?
C20 C10 C5 114.38(12) . . ?
C8 C11 H11 109.7 . . ?
C10 C11 C8 101.20(11) . . ?
C10 C11 H11 109.7 . . ?
C10 C11 C12 120.47(12) . . ?
C12 C11 C8 105.41(11) . . ?
C12 C11 H11 109.7 . . ?
C11 C12 H12A 111.7 . . ?
C11 C12 H12B 111.7 . . ?
H12A C12 H12B 109.4 . . ?
C13 C12 C11 100.48(12) . . ?
C13 C12 H12A 111.7 . . ?
C13 C12 H12B 111.7 . . ?
O4 C13 C12 108.99(12) . . ?
O4 C13 C14 108.93(12) . . ?
O5 C13 O4 105.92(11) . . ?
O5 C13 C12 112.63(13) . . ?
O5 C13 C14 116.08(12) . . ?
C12 C13 C14 104.17(11) . . ?
C8 C14 H14 111.7 . . ?
C13 C14 C8 102.57(11) . . ?
C13 C14 H14 111.7 . . ?
C15 C14 C8 105.57(12) . . ?
C15 C14 C13 113.20(12) . . ?
C15 C14 H14 111.7 . . ?
O3 C15 C14 111.23(12) . . ?
O3 C15 C16 59.24(10) . . ?
O3 C15 C21 112.69(13) . . ?
C16 C15 C14 109.47(13) . . ?
C16 C15 C21 123.68(15) . . ?
C21 C15 C14 122.90(14) . . ?
O3 C16 C9 105.99(13) . . ?
O3 C16 C15 60.09(10) . . ?
O3 C16 H16 121.4 . . ?
C9 C16 H16 121.4 . . ?
C15 C16 C9 110.74(13) . . ?
C15 C16 H16 121.4 . . ?
O4 C17 H17A 110.9 . . ?
O4 C17 H17B 110.9 . . ?
O4 C17 C18 104.23(14) . . ?
H17A C17 H17B 108.9 . . ?
C18 C17 H17A 110.9 . . ?
C18 C17 H17B 110.9 . . ?
O5 C18 C17 105.96(14) . . ?
O5 C18 H18A 110.5 . . ?
O5 C18 H18B 110.5 . . ?
C17 C18 H18A 110.5 . . ?
C17 C18 H18B 110.5 . . ?
H18A C18 H18B 108.7 . . ?
C4 C19 H19A 109.5 . . ?
C4 C19 H19B 109.5 . . ?
C4 C19 H19C 109.5 . . ?
H19A C19 H19B 109.5 . . ?
H19A C19 H19C 109.5 . . ?
H19B C19 H19C 109.5 . . ?
C10 C20 H20A 109.5 . . ?
C10 C20 H20B 109.5 . . ?
C10 C20 H20C 109.5 . . ?
H20A C20 H20B 109.5 . . ?
H20A C20 H20C 109.5 . . ?
H20B C20 H20C 109.5 . . ?
C15 C21 H21A 109.5 . . ?
C15 C21 H21B 109.5 . . ?
C15 C21 H21C 109.5 . . ?
H21A C21 H21B 109.5 . . ?
H21A C21 H21C 109.5 . . ?
H21B C21 H21C 109.5 . . ?

loop_
_geom_bond_atom_site_label_1
_geom_bond_atom_site_label_2
_geom_bond_distance
_geom_bond_site_symmetry_2
_geom_bond_publ_flag
O1 C3 1.215(2) . ?
O2 C9 1.4332(18) . ?
O2 C10 1.4473(18) . ?
O3 C15 1.4616(18) . ?
O3 C16 1.4490(19) . ?
O4 C13 1.4262(19) . ?
O4 C17 1.4265(19) . ?
O5 C13 1.4093(18) . ?
O5 C18 1.411(2) . ?
C1 H1 0.9500 . ?
C1 C2 1.336(2) . ?
C1 C5 1.518(2) . ?
C2 H2 0.9500 . ?
C2 C3 1.469(2) . ?
C3 C4 1.524(2) . ?
C4 H4 1.0000 . ?
C4 C5 1.559(2) . ?
C4 C19 1.519(2) . ?
C5 C6 1.5602(19) . ?
C5 C10 1.576(2) . ?
C6 H6A 0.9900 . ?
C6 H6B 0.9900 . ?
C6 C7 1.549(2) . ?
C7 H7A 0.9900 . ?
C7 H7B 0.9900 . ?
C7 C8 1.525(2) . ?
C8 C9 1.553(2) . ?
C8 C11 1.5476(19) . ?
C8 C14 1.565(2) . ?
C9 H9 1.0000 . ?
C9 C16 1.503(2) . ?
C10 C11 1.5167(19) . ?
C10 C20 1.520(2) . ?
C11 H11 1.0000 . ?
C11 C12 1.520(2) . ?
C12 H12A 0.9900 . ?
C12 H12B 0.9900 . ?
C12 C13 1.518(2) . ?
C13 C14 1.564(2) . ?
C14 H14 1.0000 . ?
C14 C15 1.527(2) . ?
C15 C16 1.470(2) . ?
C15 C21 1.499(2) . ?
C16 H16 1.0000 . ?
C17 H17A 0.9900 . ?
C17 H17B 0.9900 . ?
C17 C18 1.498(3) . ?
C18 H18A 0.9900 . ?
C18 H18B 0.9900 . ?
C19 H19A 0.9800 . ?
C19 H19B 0.9800 . ?
C19 H19C 0.9800 . ?
C20 H20A 0.9800 . ?
C20 H20B 0.9800 . ?
C20 H20C 0.9800 . ?
C21 H21A 0.9800 . ?
C21 H21B 0.9800 . ?
C21 H21C 0.9800 . ?
